data_7221319
loop_
_publ_author_name
'Klepp, K.O.'

_publ_section_title
;
 Preparation and crystal structure of Na4 Ti Se4. A selenotitanate with
 discrete tetrahedral atoms
;
_journal_name_full
;
Zeitschrift fuer Naturforschung, Teil B. Anorganische Chemie, Organische 
Chemie (42,1987-)
;
_journal_page_first 39
_journal_page_last 44
_journal_volume 55
_journal_year 2000
_chemical_formula_sum 'Na4 Se4 Ti'
_chemical_name_systematic 'Na4 (Ti Se4)'
_space_group_IT_number 15
_symmetry_space_group_name_Hall '-I 2ya'
_symmetry_space_group_name_H-M 'I 1 2/a 1'
_cell_angle_alpha 90
_cell_angle_beta 104.52
_cell_angle_gamma 90
_cell_formula_units_Z 16
_cell_length_a 24.027
_cell_length_b 7.346
_cell_length_c 21.572
_cell_volume 3685.897
_citation_journal_id_ASTM ZNBSEN
_cod_data_source_file Klepp_ZNBSEN_2000_832.cif
_cod_data_source_block Na4Se4Ti1
_cod_original_cell_volume 3685.898
_cod_original_sg_symbol_Hall '-C 2yc (x+z,y,-x)'
_cod_original_formula_sum 'Na4 Se4 Ti1'
_cod_database_code 7221319

loop_
_symmetry_equiv_pos_as_xyz
x,y,z
-x+1/2,y,-z
-x,-y,-z
x-1/2,-y,z
x+1/2,y+1/2,z+1/2
-x+1,y+1/2,-z+1/2
-x+1/2,-y+1/2,-z+1/2
x,-y+1/2,z+1/2

loop_
_atom_site_label
_atom_site_type_symbol
_atom_site_fract_x
_atom_site_fract_y
_atom_site_fract_z
_atom_site_occupancy
_atom_site_U_iso_or_equiv
Se3 Se-2 0.17892 0.0181 0.21216 1 0.0
Se5 Se-2 0.01341 0.2345 0.01425 1 0.0
Ti1 Ti+4 0.22141 0.9471 0.12493 1 0.0
Na1 Na+1 0.4149 0.2435 0.2294 1 0.0
Na3 Na+1 0.0993 0.4767 0.036 1 0.0
Na4 Na+1 0.4363 0.137 0.0706 1 0.0
Se6 Se-2 0.49498 0.9381 0.18266 1 0.0
Na5 Na+1 0.0791 0.0256 0.1009 1 0.0
Ti2 Ti+4 0.01087 0.3333 0.11852 1 0.0
Na2 Na+1 0.5946 0.2325 0.2681 1 0.0
Na6 Na+1 0.8253 0.2033 0.0466 1 0.0
Se1 Se-2 0.82074 0.0226 0.15882 1 0.0
Se4 Se-2 0.17203 0.134 0.03669 1 0.0
Se2 Se-2 0.71511 0.3564 0.08402 1 0.0
Na7 Na+1 0.2881 0.3308 0.0766 1 0.0
Se7 Se-2 0.40177 0.4988 0.11486 1 0.0
Se8 Se-2 0.57152 0.486 0.15866 1 0.0
Na8 Na+1 0.2011 0.49 0.2069 1 0.0
